data_4031945
loop_
_publ_author_name
'Wrobel, Agnes Johanna'
'Lucchesi, Ralph'
'Wibbeling, Birgit'
'Daniliuc, Constantin-Gabriel'
'Fr\"ohlich, Roland'
'W\"urthwein, Ernst-Ulrich'

_publ_section_title
;
 1,3,5-Triazapentadienes by Nucleophilic Addition to 1,3- and
 1,4-Dinitriles-Sterically Constrained Examples by Incorporation into
 Cyclic Peripheries: Synthesis, Aggregation, and Photophysical Properties.
;
_journal_issue 7
_journal_name_full 'The Journal of organic chemistry'
_journal_page_first 2849
_journal_page_last 2863
_journal_paper_doi 10.1021/acs.joc.6b00126
_journal_volume 81
_journal_year 2016
_chemical_formula_sum 'C15 H22 N4'
_chemical_formula_weight 258.37
_chemical_name_systematic
; 
 ? 
;
_space_group_IT_number 15
_symmetry_cell_setting monoclinic
_symmetry_space_group_name_Hall '-C 2yc'
_symmetry_space_group_name_H-M 'C 1 2/c 1'
_atom_sites_solution_hydrogens 'at N2 from difmap, others geom'
_atom_sites_solution_primary direct
_atom_sites_solution_secondary difmap
_audit_creation_method SHELXL-97
_cell_angle_alpha 90.00
_cell_angle_beta 102.000(5)
_cell_angle_gamma 90.00
_cell_formula_units_Z 8
_cell_length_a 17.2832(9)
_cell_length_b 10.5241(5)
_cell_length_c 16.7531(8)
_cell_measurement_reflns_used 2641
_cell_measurement_temperature 223(2)
_cell_measurement_theta_max 68.25
_cell_measurement_theta_min 0.88
_cell_volume 2980.6(3)
_computing_cell_refinement 'Collect (Nonius B.V., 1998)'
_computing_data_collection 'Collect (Nonius B.V., 1998)'
_computing_data_reduction 'Denzo-SMN (Otwinowski & Minor, 1997)'
_computing_molecular_graphics 'XP (BrukerAXS, 2000)'
_computing_publication_material 'SHELXL-97 (Sheldrick, 1997)'
_computing_structure_refinement 'SHELXL-97 (Sheldrick, 1997)'
_computing_structure_solution 'SHELXS-97 (Sheldrick, 1990)'
_diffrn_ambient_temperature 223(2)
_diffrn_measured_fraction_theta_full 0.978
_diffrn_measured_fraction_theta_max 0.978
_diffrn_measurement_device_type 'Nonius KappaCCD APEXII'
_diffrn_measurement_method '\w and \f scans'
_diffrn_radiation_monochromator graphite
_diffrn_radiation_source 'fine-focus sealed tube'
_diffrn_radiation_type CuK\a
_diffrn_radiation_wavelength 1.54178
_diffrn_reflns_av_R_equivalents 0.047
_diffrn_reflns_av_sigmaI/netI 0.0237
_diffrn_reflns_limit_h_max 20
_diffrn_reflns_limit_h_min 0
_diffrn_reflns_limit_k_max 12
_diffrn_reflns_limit_k_min 0
_diffrn_reflns_limit_l_max 19
_diffrn_reflns_limit_l_min -19
_diffrn_reflns_number 16158
_diffrn_reflns_theta_full 67.00
_diffrn_reflns_theta_max 67.00
_diffrn_reflns_theta_min 4.95
_exptl_absorpt_coefficient_mu 0.552
_exptl_absorpt_correction_T_max 0.9624
_exptl_absorpt_correction_T_min 0.8977
_exptl_absorpt_correction_type multi-scan
_exptl_absorpt_process_details 'denzo, (Otwinowski, Borek, Majewski & Minor, 2003)'
_exptl_crystal_colour colourless
_exptl_crystal_density_diffrn 1.152
_exptl_crystal_density_method 'not measured'
_exptl_crystal_description plate
_exptl_crystal_F_000 1120
_exptl_crystal_size_max 0.20
_exptl_crystal_size_mid 0.10
_exptl_crystal_size_min 0.07
_refine_diff_density_max 0.144
_refine_diff_density_min -0.134
_refine_diff_density_rms 0.031
_refine_ls_extinction_coef 0.00099(14)
_refine_ls_extinction_expression Fc^*^=kFc[1+0.001xFc^2^\l^3^/sin(2\q)]^-1/4^
_refine_ls_extinction_method SHELXL
_refine_ls_goodness_of_fit_ref 1.021
_refine_ls_hydrogen_treatment mixed
_refine_ls_matrix_type full
_refine_ls_number_parameters 185
_refine_ls_number_reflns 2598
_refine_ls_number_restraints 0
_refine_ls_restrained_S_all 1.021
_refine_ls_R_factor_all 0.0509
_refine_ls_R_factor_gt 0.0427
_refine_ls_shift/su_max 0.000
_refine_ls_shift/su_mean 0.000
_refine_ls_structure_factor_coef Fsqd
_refine_ls_weighting_details 'calc w=1/[\s^2^(Fo^2^)+(0.0549P)^2^+1.6120P] where P=(Fo^2^+2Fc^2^)/3'
_refine_ls_weighting_scheme calc
_refine_ls_wR_factor_gt 0.1094
_refine_ls_wR_factor_ref 0.1162
_reflns_number_gt 2205
_reflns_number_total 2598
_reflns_threshold_expression >2sigma(I)
_cod_data_source_file jo6b00126_si_008.cif
_cod_data_source_block wue5542
_cod_original_sg_symbol_H-M C2/c
_cod_database_code 4031945

loop_
_symmetry_equiv_pos_as_xyz
'x, y, z'
'-x, y, -z+1/2'
'x+1/2, y+1/2, z'
'-x+1/2, y+1/2, -z+1/2'
'-x, -y, -z'
'x, -y, z-1/2'
'-x+1/2, -y+1/2, -z'
'x+1/2, -y+1/2, z-1/2'

loop_
_atom_site_label
_atom_site_type_symbol
_atom_site_fract_x
_atom_site_fract_y
_atom_site_fract_z
_atom_site_U_iso_or_equiv
_atom_site_adp_type
_atom_site_occupancy
_atom_site_symmetry_multiplicity
_atom_site_calc_flag
_atom_site_refinement_flags
N1 N 0.20005(7) 0.67640(12) 0.08044(7) 0.0419(3) Uani 1 1 d .
N2 N 0.31904(8) 0.62760(15) 0.05306(8) 0.0508(4) Uani 1 1 d .
H2A H 0.3118(12) 0.687(2) 0.0106(14) 0.078(6) Uiso 1 1 d .
H2B H 0.3637(12) 0.5888(18) 0.0652(11) 0.060(5) Uiso 1 1 d .
N3 N 0.07386(7) 0.71517(13) 0.10955(7) 0.0475(3) Uani 1 1 d .
N4 N 0.05194(7) 0.77540(13) 0.03139(8) 0.0500(3) Uani 1 1 d .
C1 C 0.14406(8) 0.66731(14) 0.12888(8) 0.0411(3) Uani 1 1 d .
C2 C 0.26649(8) 0.61309(14) 0.10072(8) 0.0407(3) Uani 1 1 d .
C3 C 0.28848(8) 0.51807(15) 0.17080(8) 0.0433(4) Uani 1 1 d .
C4 C 0.23216(8) 0.53051(14) 0.22937(9) 0.0436(4) Uani 1 1 d .
C5 C 0.24770(10) 0.46705(17) 0.30459(9) 0.0540(4) Uani 1 1 d .
H5 H 0.2938 0.4177 0.3193 0.065 Uiso 1 1 calc R
C6 C 0.19634(11) 0.47602(18) 0.35724(10) 0.0595(5) Uani 1 1 d .
H6 H 0.2077 0.4329 0.4075 0.071 Uiso 1 1 calc R
C7 C 0.12844(10) 0.54796(17) 0.33653(10) 0.0574(4) Uani 1 1 d .
H7 H 0.0937 0.5545 0.3727 0.069 Uiso 1 1 calc R
C8 C 0.11181(9) 0.61003(16) 0.26289(10) 0.0508(4) Uani 1 1 d .
H8 H 0.0654 0.6587 0.2487 0.061 Uiso 1 1 calc R
C9 C 0.16327(8) 0.60170(14) 0.20871(8) 0.0421(4) Uani 1 1 d .
C10 C 0.37471(9) 0.53879(18) 0.21730(10) 0.0556(4) Uani 1 1 d .
H10A H 0.3881 0.4728 0.2591 0.067 Uiso 1 1 calc R
H10B H 0.4100 0.5283 0.1789 0.067 Uiso 1 1 calc R
C11 C 0.39007(11) 0.6671(2) 0.25774(13) 0.0763(6) Uani 1 1 d .
H11A H 0.3797 0.7333 0.2166 0.114 Uiso 1 1 calc R
H11B H 0.4448 0.6720 0.2866 0.114 Uiso 1 1 calc R
H11C H 0.3556 0.6786 0.2961 0.114 Uiso 1 1 calc R
C12 C 0.28116(10) 0.38204(16) 0.13340(10) 0.0550(4) Uani 1 1 d .
H12A H 0.3222 0.3717 0.1013 0.066 Uiso 1 1 calc R
H12B H 0.2920 0.3203 0.1781 0.066 Uiso 1 1 calc R
C13 C 0.20208(12) 0.35028(18) 0.07953(11) 0.0661(5) Uani 1 1 d .
H13A H 0.1604 0.3654 0.1092 0.099 Uiso 1 1 calc R
H13B H 0.2015 0.2616 0.0636 0.099 Uiso 1 1 calc R
H13C H 0.1935 0.4034 0.0312 0.099 Uiso 1 1 calc R
C14 C 0.03710(10) 0.67882(19) -0.03284(10) 0.0614(5) Uani 1 1 d .
H14A H 0.0857 0.6331 -0.0335 0.092 Uiso 1 1 calc R
H14B H 0.0185 0.7195 -0.0853 0.092 Uiso 1 1 calc R
H14C H -0.0027 0.6198 -0.0223 0.092 Uiso 1 1 calc R
C15 C -0.02193(10) 0.8426(2) 0.03309(13) 0.0692(5) Uani 1 1 d .
H15A H -0.0609 0.7826 0.0444 0.104 Uiso 1 1 calc R
H15B H -0.0415 0.8826 -0.0194 0.104 Uiso 1 1 calc R
H15C H -0.0123 0.9070 0.0754 0.104 Uiso 1 1 calc R

loop_
_atom_site_aniso_label
_atom_site_aniso_U_11
_atom_site_aniso_U_22
_atom_site_aniso_U_33
_atom_site_aniso_U_23
_atom_site_aniso_U_13
_atom_site_aniso_U_12
N1 0.0358(6) 0.0538(7) 0.0383(6) 0.0051(5) 0.0128(5) 0.0008(5)
N2 0.0401(7) 0.0692(9) 0.0478(8) 0.0117(7) 0.0195(6) 0.0079(7)
N3 0.0405(7) 0.0584(8) 0.0463(7) 0.0092(6) 0.0153(5) 0.0052(6)
N4 0.0411(7) 0.0616(8) 0.0488(7) 0.0140(6) 0.0133(5) 0.0076(6)
C1 0.0368(7) 0.0490(8) 0.0396(8) 0.0021(6) 0.0127(6) -0.0008(6)
C2 0.0379(7) 0.0509(8) 0.0353(7) -0.0002(6) 0.0119(6) -0.0014(6)
C3 0.0402(8) 0.0542(9) 0.0370(8) 0.0043(6) 0.0115(6) 0.0058(6)
C4 0.0428(8) 0.0518(8) 0.0379(8) 0.0019(6) 0.0124(6) -0.0013(7)
C5 0.0563(10) 0.0645(10) 0.0424(8) 0.0095(7) 0.0129(7) 0.0059(8)
C6 0.0704(11) 0.0726(11) 0.0385(8) 0.0116(8) 0.0186(8) 0.0011(9)
C7 0.0608(10) 0.0727(11) 0.0457(9) 0.0037(8) 0.0268(8) -0.0031(9)
C8 0.0454(8) 0.0642(10) 0.0475(9) 0.0041(7) 0.0203(7) 0.0005(7)
C9 0.0400(7) 0.0500(8) 0.0383(7) 0.0011(6) 0.0126(6) -0.0027(6)
C10 0.0422(8) 0.0823(12) 0.0432(8) 0.0043(8) 0.0111(7) 0.0093(8)
C11 0.0495(10) 0.1126(17) 0.0656(12) -0.0204(11) 0.0090(9) -0.0119(10)
C12 0.0660(11) 0.0551(9) 0.0486(9) 0.0031(7) 0.0228(8) 0.0088(8)
C13 0.0821(13) 0.0638(11) 0.0543(10) -0.0060(8) 0.0184(9) -0.0121(9)
C14 0.0544(10) 0.0761(12) 0.0510(9) 0.0053(8) 0.0045(8) 0.0015(9)
C15 0.0518(10) 0.0785(13) 0.0803(13) 0.0221(10) 0.0205(9) 0.0206(9)

loop_
_atom_type_symbol
_atom_type_description
_atom_type_scat_dispersion_real
_atom_type_scat_dispersion_imag
_atom_type_scat_source
C C 0.0181 0.0091 'International Tables Vol C Tables 4.2.6.8 and 6.1.1.4'
H H 0.0000 0.0000 'International Tables Vol C Tables 4.2.6.8 and 6.1.1.4'
N N 0.0311 0.0180 'International Tables Vol C Tables 4.2.6.8 and 6.1.1.4'

loop_
_geom_angle_atom_site_label_1
_geom_angle_atom_site_label_2
_geom_angle_atom_site_label_3
_geom_angle
C2 N1 C1 119.53(12)
C2 N2 H2A 122.1(13)
C2 N2 H2B 119.5(12)
H2A N2 H2B 117.9(17)
C1 N3 N4 117.25(11)
N3 N4 C14 109.71(13)
N3 N4 C15 105.17(12)
C14 N4 C15 109.22(14)
N3 C1 N1 123.97(13)
N3 C1 C9 115.54(12)
N1 C1 C9 120.48(12)
N1 C2 N2 117.04(13)
N1 C2 C3 126.62(12)
N2 C2 C3 116.24(13)
C4 C3 C2 110.37(11)
C4 C3 C10 109.93(12)
C2 C3 C10 110.74(12)
C4 C3 C12 109.18(12)
C2 C3 C12 107.82(12)
C10 C3 C12 108.75(13)
C9 C4 C5 118.38(14)
C9 C4 C3 121.00(12)
C5 C4 C3 120.60(13)
C6 C5 C4 120.93(15)
C6 C5 H5 119.5
C4 C5 H5 119.5
C5 C6 C7 120.27(15)
C5 C6 H6 119.9
C7 C6 H6 119.9
C8 C7 C6 119.71(15)
C8 C7 H7 120.1
C6 C7 H7 120.1
C7 C8 C9 120.71(15)
C7 C8 H8 119.6
C9 C8 H8 119.6
C4 C9 C8 119.99(14)
C4 C9 C1 119.77(12)
C8 C9 C1 120.23(13)
C11 C10 C3 114.42(14)
C11 C10 H10A 108.7
C3 C10 H10A 108.7
C11 C10 H10B 108.7
C3 C10 H10B 108.7
H10A C10 H10B 107.6
C10 C11 H11A 109.5
C10 C11 H11B 109.5
H11A C11 H11B 109.5
C10 C11 H11C 109.5
H11A C11 H11C 109.5
H11B C11 H11C 109.5
C13 C12 C3 115.57(14)
C13 C12 H12A 108.4
C3 C12 H12A 108.4
C13 C12 H12B 108.4
C3 C12 H12B 108.4
H12A C12 H12B 107.5
C12 C13 H13A 109.5
C12 C13 H13B 109.5
H13A C13 H13B 109.5
C12 C13 H13C 109.5
H13A C13 H13C 109.5
H13B C13 H13C 109.5
N4 C14 H14A 109.5
N4 C14 H14B 109.5
H14A C14 H14B 109.5
N4 C14 H14C 109.5
H14A C14 H14C 109.5
H14B C14 H14C 109.5
N4 C15 H15A 109.5
N4 C15 H15B 109.5
H15A C15 H15B 109.5
N4 C15 H15C 109.5
H15A C15 H15C 109.5
H15B C15 H15C 109.5

loop_
_geom_bond_atom_site_label_1
_geom_bond_atom_site_label_2
_geom_bond_distance
N1 C2 1.3098(18)
N1 C1 1.3895(17)
N2 C2 1.3370(18)
N2 H2A 0.93(2)
N2 H2B 0.86(2)
N3 C1 1.2912(18)
N3 N4 1.4330(17)
N4 C14 1.464(2)
N4 C15 1.465(2)
C1 C9 1.480(2)
C2 C3 1.529(2)
C3 C4 1.5247(19)
C3 C10 1.547(2)
C3 C12 1.557(2)
C4 C9 1.388(2)
C4 C5 1.402(2)
C5 C6 1.379(2)
C5 H5 0.9400
C6 C7 1.379(2)
C6 H6 0.9400
C7 C8 1.373(2)
C7 H7 0.9400
C8 C9 1.399(2)
C8 H8 0.9400
C10 C11 1.510(3)
C10 H10A 0.9800
C10 H10B 0.9800
C11 H11A 0.9700
C11 H11B 0.9700
C11 H11C 0.9700
C12 C13 1.510(3)
C12 H12A 0.9800
C12 H12B 0.9800
C13 H13A 0.9700
C13 H13B 0.9700
C13 H13C 0.9700
C14 H14A 0.9700
C14 H14B 0.9700
C14 H14C 0.9700
C15 H15A 0.9700
C15 H15B 0.9700
C15 H15C 0.9700

loop_
_geom_hbond_atom_site_label_D
_geom_hbond_atom_site_label_H
_geom_hbond_atom_site_label_A
_geom_hbond_distance_DH
_geom_hbond_distance_HA
_geom_hbond_distance_DA
_geom_hbond_angle_DHA
_geom_hbond_site_symmetry_A
N2 H2A N1 0.93(2) 2.08(2) 3.0097(19) 177.3(19) 7_565

loop_
_geom_torsion_atom_site_label_1
_geom_torsion_atom_site_label_2
_geom_torsion_atom_site_label_3
_geom_torsion_atom_site_label_4
_geom_torsion
C1 N3 N4 C14 74.11(17)
C1 N3 N4 C15 -168.53(15)
N4 N3 C1 N1 3.3(2)
N4 N3 C1 C9 -177.75(12)
C2 N1 C1 N3 -172.51(14)
C2 N1 C1 C9 8.6(2)
C1 N1 C2 N2 -178.47(13)
C1 N1 C2 C3 5.2(2)
N1 C2 C3 C4 -15.0(2)
N2 C2 C3 C4 168.70(13)
N1 C2 C3 C10 -136.96(15)
N2 C2 C3 C10 46.74(18)
N1 C2 C3 C12 104.18(16)
N2 C2 C3 C12 -72.12(16)
C2 C3 C4 C9 11.63(19)
C10 C3 C4 C9 134.07(15)
C12 C3 C4 C9 -106.71(16)
C2 C3 C4 C5 -170.25(14)
C10 C3 C4 C5 -47.81(19)
C12 C3 C4 C5 71.41(18)
C9 C4 C5 C6 -0.7(2)
C3 C4 C5 C6 -178.83(15)
C4 C5 C6 C7 0.0(3)
C5 C6 C7 C8 0.5(3)
C6 C7 C8 C9 -0.4(3)
C5 C4 C9 C8 0.8(2)
C3 C4 C9 C8 178.94(14)
C5 C4 C9 C1 -178.49(14)
C3 C4 C9 C1 -0.3(2)
C7 C8 C9 C4 -0.3(2)
C7 C8 C9 C1 178.98(15)
N3 C1 C9 C4 170.05(14)
N1 C1 C9 C4 -10.9(2)
N3 C1 C9 C8 -9.2(2)
N1 C1 C9 C8 169.80(14)
C4 C3 C10 C11 -59.82(19)
C2 C3 C10 C11 62.40(18)
C12 C3 C10 C11 -179.30(14)
C4 C3 C12 C13 65.18(17)
C2 C3 C12 C13 -54.75(17)
C10 C3 C12 C13 -174.87(13)
